data_1574184
loop_
_publ_author_name
'Zhao, Tiankun'
'Zhang, Qi'
'Zhao, Jialiu'
'Mei, Dongyu'
'Ma, Jing'
'Correia, Isabel'
'Yang, Zhongduo'
'Kim, Sa-Hyun'
'Huhn, Thomas'

_publ_section_title
;
 Synthesis and X-ray structure analysis of cytotoxic 2-picolylamino-type
 Hf<sup>IV</sup>-bis-chelated complexes.
;
_journal_issue 16
_journal_name_full 'Dalton transactions (Cambridge, England : 2003)'
_journal_page_first 6674
_journal_page_last 6683
_journal_paper_doi 10.1039/d4dt02859g
_journal_volume 54
_journal_year 2025
_chemical_formula_moiety 'C43 H53 Hf N3 O6, 1[H2O], 1[C6H14]'
_chemical_formula_sum 'C49 H69 Hf N3 O7'
_chemical_formula_weight 990.56
_space_group_crystal_system triclinic
_space_group_IT_number 2
_space_group_name_Hall '-P 1'
_space_group_name_H-M_alt 'P -1'
_atom_sites_solution_hydrogens geom
_atom_sites_solution_primary dual
_audit_block_doi 10.5517/ccdc.csd.cc2l7v3t
_audit_creation_date 2024-10-07
_audit_creation_method
;
Olex2 1.5
(compiled 2024.02.16 svn.r378c4104 for OlexSys, GUI svn.r6928)
;
_audit_update_record
;
2024-10-12 deposited with the CCDC.	2025-03-18 downloaded from the CCDC.
;
_cell_angle_alpha 114.844(3)
_cell_angle_beta 102.121(3)
_cell_angle_gamma 98.221(3)
_cell_formula_units_Z 2
_cell_length_a 10.4131(10)
_cell_length_b 14.6873(14)
_cell_length_c 16.6466(16)
_cell_measurement_reflns_used 9271
_cell_measurement_temperature 100.0
_cell_measurement_theta_max 72.29
_cell_measurement_theta_min 2.99
_cell_volume 2180.8(4)
_computing_cell_refinement 'SAINT V8.40B (?, 2016)'
_computing_data_collection 'Bruker APEX3 Bruker-AXS, Madison WI'
_computing_data_reduction 'SAINT V8.40B (?, 2016)'
_computing_molecular_graphics 'Olex2 1.5 (Dolomanov et al., 2009)'
_computing_publication_material 'Olex2 1.5 (Dolomanov et al., 2009)'
_computing_structure_refinement 'SHELXL 2019/3 (Sheldrick, 2015)'
_computing_structure_solution 'SHELXT 2018/2 (Sheldrick, 2018)'
_diffrn_ambient_temperature 100.00
_diffrn_detector_area_resol_mean ' 7.39 for PHOTON III'
_diffrn_detector_type 'Bruker Photon III 28'
_diffrn_measured_fraction_theta_full 0.996
_diffrn_measured_fraction_theta_max 0.995
_diffrn_measurement_device 'Bruker D8 Venture'
_diffrn_measurement_device_type 'Bruker APEX-II CCD'
_diffrn_measurement_method '\f and \w scans'
_diffrn_radiation_type GaK\a
_diffrn_radiation_wavelength 1.34139
_diffrn_reflns_av_R_equivalents 0.0562
_diffrn_reflns_av_unetI/netI 0.0351
_diffrn_reflns_Laue_measured_fraction_full 0.996
_diffrn_reflns_Laue_measured_fraction_max 0.995
_diffrn_reflns_limit_h_max 14
_diffrn_reflns_limit_h_min -14
_diffrn_reflns_limit_k_max 20
_diffrn_reflns_limit_k_min -20
_diffrn_reflns_limit_l_max 23
_diffrn_reflns_limit_l_min -23
_diffrn_reflns_number 75813
_diffrn_reflns_point_group_measured_fraction_full 0.996
_diffrn_reflns_point_group_measured_fraction_max 0.995
_diffrn_reflns_theta_full 53.594
_diffrn_reflns_theta_max 72.469
_diffrn_reflns_theta_min 2.668
_diffrn_source_current 3.57
_diffrn_source_power 0.24972149999999999
_diffrn_source_voltage 69.95
_diffrn_standards_number 0
_exptl_absorpt_coefficient_mu 3.305
_exptl_absorpt_correction_T_max 0.7536
_exptl_absorpt_correction_T_min 0.3450
_exptl_absorpt_correction_type none
_exptl_absorpt_process_details 'SADABS-2016/2 - Bruker AXS, Madison WI for PHOTON III'
_exptl_crystal_colour yellow
_exptl_crystal_colour_primary yellow
_exptl_crystal_density_diffrn 1.509
_exptl_crystal_description block
_exptl_crystal_F_000 1024
_exptl_crystal_size_max 0.3
_exptl_crystal_size_mid 0.2
_exptl_crystal_size_min 0.2
_refine_diff_density_max 2.536
_refine_diff_density_min -2.363
_refine_diff_density_rms 0.122
_refine_ls_extinction_coef 0.0034(2)
_refine_ls_extinction_expression Fc^*^=kFc[1+0.001xFc^2^\l^3^/sin(2\q)]^-1/4^
_refine_ls_extinction_method 'SHELXL-2019/2 (Sheldrick 2019)'
_refine_ls_goodness_of_fit_ref 1.040
_refine_ls_hydrogen_treatment constr
_refine_ls_matrix_type full
_refine_ls_number_parameters 491
_refine_ls_number_reflns 13059
_refine_ls_number_restraints 13
_refine_ls_restrained_S_all 1.040
_refine_ls_R_factor_all 0.0380
_refine_ls_R_factor_gt 0.0369
_refine_ls_shift/su_max 0.001
_refine_ls_shift/su_mean 0.000
_refine_ls_structure_factor_coef Fsqd
_refine_ls_weighting_details 'w=1/[\s^2^(Fo^2^)+(0.0540P)^2^+3.5393P] where P=(Fo^2^+2Fc^2^)/3'
_refine_ls_weighting_scheme calc
_refine_ls_wR_factor_gt 0.0958
_refine_ls_wR_factor_ref 0.0965
_reflns_Friedel_coverage 0.000
_reflns_number_gt 12574
_reflns_number_total 13059
_reflns_threshold_expression 'I > 2\s(I)'
_cod_data_source_file d4dt02859g2.cif
_cod_data_source_block 220629c_0m
_cod_depositor_comments 'Adding full bibliography for 1574184--1574185.cif.'
_cod_database_code 1574184
_shelx_shelxl_version_number 2019/3
_shelx_space_group_comment
;
The symmetry employed for this shelxl refinement is uniquely defined
by the following loop, which should always be used as a source of
symmetry information in preference to the above space-group names.
They are only intended as comments.
;
_olex2_refinement_description
;
1. Fixed Uiso
 At 1.2 times of:
  All C(H) groups, All C(H,H) groups
 At 1.5 times of:
  All C(H,H,H) groups
2. Rigid bond restraints
 C01C, C01I
 with sigma for 1-2 distances of 0.001 and sigma for 1-3 distances of 0.002
3. Uiso/Uaniso restraints and constraints
Uanis(C01C) \\sim Ueq, Uanis(C01I) \\sim Ueq: with sigma of 0.01 and sigma for
terminal atoms of 0.01
4.a Secondary CH2 refined with riding coordinates:
 C00D(H00A,H00B), C00E(H00C,H00D), C00S(H00E,H00F)
4.b Aromatic/amide H refined with riding coordinates:
 C00I(H00I), C00M(H00M), C00O(H00O), C00P(H00P), C00U(H00U), C00V(H00V),
 C00W(H00W), C00X(H00X), C010(H010), C011(H011), C015(H015)
4.c Idealised Me refined as rotating group:
 C013(H01A,H01B,H01C), C014(H01D,H01E,H01F), C016(H01G,H01H,H01I), C017(H01J,
 H01K,H01L), C019(H01M,H01N,H01O), C01A(H01P,H01Q,H01R), C01D(H01S,H01T,H01U),
 C01E(H01V,H01W,H01X), C01F(H01Y,H,HA), C01G(H01Z,HB,HC), C01H(H01,HD,HE),
 C01I(H1,HG,HH)
;
_smtbx_masks_void_probe_radius 1.2
_smtbx_masks_void_truncation_radius 1.2
_olex2_submission_special_instructions 'No special instructions were received'

loop_
_space_group_symop_operation_xyz
'x, y, z'
'-x, -y, -z'

loop_
_atom_site_label
_atom_site_type_symbol
_atom_site_fract_x
_atom_site_fract_y
_atom_site_fract_z
_atom_site_U_iso_or_equiv
_atom_site_adp_type
_atom_site_occupancy
_atom_site_site_symmetry_order
_atom_site_calc_flag
_atom_site_refinement_flags_posn
_atom_site_refinement_flags_adp
_atom_site_refinement_flags_occupancy
_atom_site_disorder_assembly
_atom_site_disorder_group
Hf Hf 0.52793(2) 0.28455(2) 0.68388(2) 0.01200(5) Uani 1 1 d . . . . .
O002 O 0.49006(15) 0.19214(12) 0.73975(11) 0.0143(3) Uani 1 1 d . . . . .
O003 O 0.74276(16) 0.32899(13) 0.74420(11) 0.0176(3) Uani 1 1 d . . . . .
O004 O 0.38187(16) 0.17042(13) 0.55538(11) 0.0166(3) Uani 1 1 d . . . . .
O005 O 0.51991(16) 0.39465(13) 0.64578(11) 0.0155(3) Uani 1 1 d . . . . .
N006 N 0.31032(18) 0.30857(14) 0.70096(13) 0.0132(3) Uani 1 1 d . . . . .
O007 O 0.31893(17) 0.03420(14) 0.41307(12) 0.0216(3) Uani 1 1 d . . . . .
N008 N 0.63085(18) 0.19067(14) 0.57950(13) 0.0133(3) Uani 1 1 d . . . . .
N009 N 0.56119(18) 0.42738(14) 0.83310(13) 0.0140(3) Uani 1 1 d . . . . .
O00A O 0.95432(18) 0.32206(18) 0.73781(15) 0.0349(5) Uani 1 1 d . . . . .
C00B C 0.4403(2) 0.12549(17) 0.84255(16) 0.0159(4) Uani 1 1 d . . . . .
C00D C 0.2449(2) 0.33755(17) 0.62836(15) 0.0149(4) Uani 1 1 d . . . . .
H00A H 0.246115 0.285858 0.566851 0.018 Uiso 1 1 calc R U . . .
H00B H 0.148594 0.334495 0.626359 0.018 Uiso 1 1 calc R U . . .
C00E C 0.2191(2) 0.20717(17) 0.68171(15) 0.0143(4) Uani 1 1 d . . . . .
H00C H 0.126373 0.216004 0.680826 0.017 Uiso 1 1 calc R U . . .
H00D H 0.213307 0.153218 0.619268 0.017 Uiso 1 1 calc R U . . .
C00F C 0.4006(2) 0.16236(16) 0.77755(15) 0.0136(4) Uani 1 1 d . . . . .
C00G C 0.7665(2) 0.21188(17) 0.60351(15) 0.0159(4) Uani 1 1 d . . . . .
C00H C 0.2662(2) 0.16956(17) 0.75128(15) 0.0145(4) Uani 1 1 d . . . . .
C00I C 0.3395(2) 0.0932(2) 0.87559(18) 0.0206(4) Uani 1 1 d . . . . .
H00I H 0.363751 0.067103 0.918451 0.025 Uiso 1 1 calc R U . . .
C00J C 0.8317(2) 0.29399(19) 0.70269(17) 0.0197(4) Uani 1 1 d . . . . .
C00K C 0.4051(2) 0.10297(17) 0.48323(15) 0.0149(4) Uani 1 1 d . . . . .
C00L C 0.4529(2) 0.46893(17) 0.65207(15) 0.0153(4) Uani 1 1 d . . . . .
C00M C 0.8333(2) 0.16046(18) 0.54105(16) 0.0185(4) Uani 1 1 d . . . . .
H00M H 0.929871 0.177591 0.558003 0.022 Uiso 1 1 calc R U . . .
C00N C 0.5882(2) 0.12307(19) 0.87751(16) 0.0186(4) Uani 1 1 d . . . . .
C00O C 0.6846(2) 0.48662(18) 0.89415(16) 0.0182(4) Uani 1 1 d . . . . .
H00O H 0.762303 0.461664 0.885014 0.022 Uiso 1 1 calc R U . . .
C00P C 0.7026(3) 0.58178(19) 0.96918(16) 0.0211(4) Uani 1 1 d . . . . .
H00P H 0.790802 0.620397 1.011246 0.025 Uiso 1 1 calc R U . . .
C00Q C 0.4517(2) 0.46263(17) 0.84965(15) 0.0150(4) Uani 1 1 d . . . . .
C00R C 0.3146(2) 0.44428(17) 0.64617(16) 0.0159(4) Uani 1 1 d . . . . .
C00S C 0.3142(2) 0.38936(17) 0.79335(16) 0.0158(4) Uani 1 1 d . . . . .
H00E H 0.283840 0.354774 0.828433 0.019 Uiso 1 1 calc R U . . .
H00F H 0.249071 0.429766 0.784591 0.019 Uiso 1 1 calc R U . . .
C00T C 0.2045(3) 0.0973(2) 0.8490(2) 0.0235(5) Uani 1 1 d . . . . .
C00U C 0.6139(2) 0.05968(18) 0.42947(15) 0.0169(4) Uani 1 1 d . . . . .
H00U H 0.559098 0.006189 0.370061 0.020 Uiso 1 1 calc R U . . .
C00V C 0.5903(3) 0.62037(19) 0.98239(17) 0.0222(5) Uani 1 1 d . . . . .
H00V H 0.600489 0.687009 1.031781 0.027 Uiso 1 1 calc R U . . .
C00W C 0.4635(2) 0.55940(19) 0.92193(17) 0.0203(4) Uani 1 1 d . . . . .
H00W H 0.384676 0.583385 0.929639 0.024 Uiso 1 1 calc R U . . .
C00X C 0.1712(2) 0.13823(19) 0.78832(19) 0.0206(4) Uani 1 1 d . . . . .
H00X H 0.081365 0.145039 0.771675 0.025 Uiso 1 1 calc R U . . .
C00Y C 0.5550(2) 0.11624(17) 0.49490(15) 0.0140(4) Uani 1 1 d . . . . .
C00Z C 0.5172(2) 0.56731(19) 0.66489(17) 0.0193(4) Uani 1 1 d . . . . .
C010 C 0.2415(2) 0.51850(18) 0.65609(17) 0.0188(4) Uani 1 1 d . . . . .
H010 H 0.148071 0.501021 0.651922 0.023 Uiso 1 1 calc R U . . .
C011 C 0.7549(2) 0.08303(19) 0.45278(16) 0.0196(4) Uani 1 1 d . . . . .
H011 H 0.797826 0.046356 0.408716 0.023 Uiso 1 1 calc R U . . .
C012 C 0.6673(2) 0.5960(2) 0.6691(2) 0.0241(5) Uani 1 1 d . . . . .
C013 C 0.6326(3) 0.0493(2) 0.79795(18) 0.0234(5) Uani 1 1 d . . . . .
H01A H 0.568620 -0.019650 0.767163 0.035 Uiso 1 1 calc R U . . .
H01B H 0.723964 0.044341 0.822593 0.035 Uiso 1 1 calc R U . . .
H01C H 0.633673 0.076072 0.753098 0.035 Uiso 1 1 calc R U . . .
C014 C 0.7581(3) 0.5978(3) 0.7563(2) 0.0328(6) Uani 1 1 d . . . . .
H01D H 0.738607 0.646101 0.811577 0.049 Uiso 1 1 calc R U . . .
H01E H 0.853987 0.620655 0.761638 0.049 Uiso 1 1 calc R U . . .
H01F H 0.739170 0.527962 0.751176 0.049 Uiso 1 1 calc R U . . .
C015 C 0.4389(3) 0.63921(19) 0.67533(19) 0.0227(5) Uani 1 1 d . . . . .
H015 H 0.481245 0.706352 0.685250 0.027 Uiso 1 1 calc R U . . .
C016 C 0.6837(3) 0.2323(2) 0.92213(19) 0.0270(5) Uani 1 1 d . . . . .
H01G H 0.673524 0.259510 0.877232 0.041 Uiso 1 1 calc R U . . .
H01H H 0.777937 0.229053 0.940959 0.041 Uiso 1 1 calc R U . . .
H01I H 0.660666 0.278068 0.976755 0.041 Uiso 1 1 calc R U . . .
C017 C 0.6932(3) 0.5171(3) 0.5822(2) 0.0301(6) Uani 1 1 d . . . . .
H01J H 0.670027 0.447654 0.577512 0.045 Uiso 1 1 calc R U . . .
H01K H 0.789381 0.536388 0.586468 0.045 Uiso 1 1 calc R U . . .
H01L H 0.636695 0.516961 0.527008 0.045 Uiso 1 1 calc R U . . .
C018 C 0.3022(2) 0.61802(19) 0.67202(19) 0.0213(4) Uani 1 1 d . . . . .
C019 C 0.6058(3) 0.0851(3) 0.9512(2) 0.0372(7) Uani 1 1 d . . . . .
H01M H 0.578057 0.130573 1.003519 0.056 Uiso 1 1 calc R U . . .
H01N H 0.701493 0.086567 0.973166 0.056 Uiso 1 1 calc R U . . .
H01O H 0.549221 0.013839 0.923979 0.056 Uiso 1 1 calc R U . . .
C01A C 0.0335(3) 0.1438(3) 0.9332(3) 0.0352(7) Uani 1 1 d . . . . .
H01P H 0.103662 0.197208 0.989691 0.053 Uiso 1 1 calc R U . . .
H01Q H -0.042426 0.116417 0.949903 0.053 Uiso 1 1 calc R U . . .
H01R H 0.000740 0.174451 0.893268 0.053 Uiso 1 1 calc R U . . .
C01B C 0.2184(3) 0.6982(2) 0.6835(2) 0.0287(5) Uani 1 1 d . . . . .
C01C C 0.0930(3) 0.0568(3) 0.8820(3) 0.0347(6) Uani 1 1 d . U . . .
C01D C 0.3067(4) 0.8072(2) 0.7159(3) 0.0388(7) Uani 1 1 d . . . . .
H01S H 0.376006 0.829287 0.774987 0.058 Uiso 1 1 calc R U . . .
H01T H 0.249409 0.855903 0.724257 0.058 Uiso 1 1 calc R U . . .
H01U H 0.351074 0.806060 0.669232 0.058 Uiso 1 1 calc R U . . .
C01E C 0.1474(4) 0.7051(3) 0.7574(3) 0.0445(9) Uani 1 1 d . . . . .
H01V H 0.084057 0.637766 0.736315 0.067 Uiso 1 1 calc R U . . .
H01W H 0.097249 0.758461 0.767132 0.067 Uiso 1 1 calc R U . . .
H01X H 0.215834 0.723352 0.815839 0.067 Uiso 1 1 calc R U . . .
C01F C 0.1103(4) 0.6636(3) 0.5911(3) 0.0473(9) Uani 1 1 d . . . . .
H01Y H 0.154960 0.660888 0.544151 0.071 Uiso 1 1 calc R U . . .
H H 0.054394 0.713151 0.598965 0.071 Uiso 1 1 calc R U . . .
HA H 0.052486 0.594452 0.571043 0.071 Uiso 1 1 calc R U . . .
C01G C 0.7099(3) 0.7034(3) 0.6747(3) 0.0439(9) Uani 1 1 d . . . . .
H01Z H 0.657670 0.702600 0.617985 0.066 Uiso 1 1 calc R U . . .
HB H 0.807201 0.720498 0.681089 0.066 Uiso 1 1 calc R U . . .
HC H 0.692037 0.755664 0.728545 0.066 Uiso 1 1 calc R U . . .
C01H C 0.1444(4) 0.0048(4) 0.9390(3) 0.0476(9) Uani 1 1 d . . . . .
H01 H 0.184916 -0.049238 0.903832 0.071 Uiso 1 1 calc R U . . .
HD H 0.068471 -0.026612 0.953223 0.071 Uiso 1 1 calc R U . . .
HE H 0.213212 0.056653 0.996996 0.071 Uiso 1 1 calc R U . . .
C01I C -0.0267(4) -0.0292(3) 0.7949(3) 0.0419(7) Uani 1 1 d . U . . .
H1 H -0.065520 0.001312 0.756349 0.063 Uiso 1 1 calc R U . . .
HG H -0.097355 -0.056041 0.815881 0.063 Uiso 1 1 calc R U . . .
HH H 0.008761 -0.086192 0.758386 0.063 Uiso 1 1 calc R U . . .

loop_
_atom_site_aniso_label
_atom_site_aniso_U_11
_atom_site_aniso_U_22
_atom_site_aniso_U_33
_atom_site_aniso_U_23
_atom_site_aniso_U_13
_atom_site_aniso_U_12
Hf 0.00795(6) 0.01366(7) 0.01140(7) 0.00266(5) 0.00361(4) 0.00329(4)
O002 0.0113(6) 0.0158(7) 0.0150(7) 0.0050(6) 0.0060(5) 0.0055(5)
O003 0.0084(6) 0.0204(7) 0.0151(7) 0.0002(6) 0.0035(5) 0.0043(5)
O004 0.0101(6) 0.0191(7) 0.0144(7) 0.0018(6) 0.0044(5) 0.0035(5)
O005 0.0118(6) 0.0184(7) 0.0172(7) 0.0081(6) 0.0060(5) 0.0049(5)
N006 0.0105(7) 0.0142(8) 0.0134(8) 0.0050(6) 0.0036(6) 0.0037(6)
O007 0.0123(7) 0.0245(8) 0.0152(7) -0.0001(6) 0.0022(6) 0.0010(6)
N008 0.0108(7) 0.0135(8) 0.0125(7) 0.0031(6) 0.0038(6) 0.0031(6)
N009 0.0120(8) 0.0141(8) 0.0125(7) 0.0026(6) 0.0044(6) 0.0038(6)
O00A 0.0089(7) 0.0420(12) 0.0270(9) -0.0066(8) 0.0014(7) 0.0076(7)
C00B 0.0145(9) 0.0176(9) 0.0166(9) 0.0068(8) 0.0066(7) 0.0079(7)
C00D 0.0107(8) 0.0168(9) 0.0166(9) 0.0074(8) 0.0040(7) 0.0036(7)
C00E 0.0086(8) 0.0153(9) 0.0185(9) 0.0073(8) 0.0040(7) 0.0035(7)
C00F 0.0110(8) 0.0132(8) 0.0147(9) 0.0040(7) 0.0051(7) 0.0044(7)
C00G 0.0105(9) 0.0167(9) 0.0157(9) 0.0036(8) 0.0031(7) 0.0035(7)
C00H 0.0119(8) 0.0140(9) 0.0177(9) 0.0064(8) 0.0057(7) 0.0050(7)
C00I 0.0200(10) 0.0271(11) 0.0289(12) 0.0196(10) 0.0148(9) 0.0153(9)
C00J 0.0140(9) 0.0199(10) 0.0175(10) 0.0017(8) 0.0039(8) 0.0055(8)
C00K 0.0115(8) 0.0170(9) 0.0148(9) 0.0062(8) 0.0041(7) 0.0030(7)
C00L 0.0132(9) 0.0175(9) 0.0154(9) 0.0074(8) 0.0052(7) 0.0040(7)
C00M 0.0120(9) 0.0206(10) 0.0192(10) 0.0051(8) 0.0055(8) 0.0058(8)
C00N 0.0152(9) 0.0242(11) 0.0162(9) 0.0079(8) 0.0047(8) 0.0090(8)
C00O 0.0145(9) 0.0194(10) 0.0139(9) 0.0026(8) 0.0026(7) 0.0037(8)
C00P 0.0205(10) 0.0202(10) 0.0144(9) 0.0018(8) 0.0039(8) 0.0037(8)
C00Q 0.0157(9) 0.0161(9) 0.0143(9) 0.0063(8) 0.0066(7) 0.0066(7)
C00R 0.0135(9) 0.0164(9) 0.0184(9) 0.0085(8) 0.0056(7) 0.0032(7)
C00S 0.0130(9) 0.0155(9) 0.0172(9) 0.0043(8) 0.0075(7) 0.0052(7)
C00T 0.0195(10) 0.0302(12) 0.0384(14) 0.0243(11) 0.0197(10) 0.0148(9)
C00U 0.0146(9) 0.0177(9) 0.0142(9) 0.0034(8) 0.0046(7) 0.0052(7)
C00V 0.0246(11) 0.0164(10) 0.0163(10) -0.0005(8) 0.0056(9) 0.0053(8)
C00W 0.0191(10) 0.0192(10) 0.0188(10) 0.0041(8) 0.0067(8) 0.0081(8)
C00X 0.0148(9) 0.0228(11) 0.0347(13) 0.0188(10) 0.0128(9) 0.0101(8)
C00Y 0.0114(8) 0.0155(9) 0.0140(9) 0.0055(8) 0.0040(7) 0.0043(7)
C00Z 0.0155(9) 0.0201(10) 0.0234(11) 0.0111(9) 0.0072(8) 0.0029(8)
C010 0.0154(9) 0.0184(10) 0.0243(11) 0.0104(9) 0.0077(8) 0.0052(8)
C011 0.0153(9) 0.0225(10) 0.0163(10) 0.0026(8) 0.0076(8) 0.0077(8)
C012 0.0147(10) 0.0282(12) 0.0324(13) 0.0179(11) 0.0074(9) 0.0017(9)
C013 0.0179(10) 0.0236(11) 0.0236(11) 0.0045(9) 0.0053(9) 0.0128(9)
C014 0.0173(11) 0.0426(16) 0.0316(14) 0.0172(13) 0.0017(10) -0.0036(11)
C015 0.0205(11) 0.0191(10) 0.0294(12) 0.0126(9) 0.0081(9) 0.0029(8)
C016 0.0162(10) 0.0245(12) 0.0258(12) 0.0012(10) -0.0007(9) 0.0073(9)
C017 0.0223(12) 0.0438(16) 0.0320(14) 0.0219(13) 0.0148(10) 0.0080(11)
C018 0.0188(10) 0.0171(10) 0.0291(12) 0.0113(9) 0.0081(9) 0.0049(8)
C019 0.0244(13) 0.067(2) 0.0379(16) 0.0371(17) 0.0112(12) 0.0209(14)
C01A 0.0377(16) 0.0429(17) 0.0478(18) 0.0300(15) 0.0314(14) 0.0208(13)
C01B 0.0243(12) 0.0198(11) 0.0443(16) 0.0158(11) 0.0112(11) 0.0077(9)
C01C 0.0290(13) 0.0466(16) 0.0589(17) 0.0414(14) 0.0279(11) 0.0218(11)
C01D 0.0363(16) 0.0200(12) 0.063(2) 0.0198(14) 0.0192(15) 0.0084(11)
C01E 0.0458(19) 0.0304(15) 0.074(3) 0.0255(17) 0.0390(19) 0.0216(14)
C01F 0.0394(18) 0.0375(17) 0.060(2) 0.0219(17) 0.0012(16) 0.0204(14)
C01G 0.0256(14) 0.0372(16) 0.079(3) 0.0358(18) 0.0205(16) 0.0026(12)
C01H 0.0457(19) 0.069(2) 0.072(3) 0.057(2) 0.0386(19) 0.0324(18)
C01I 0.0364(15) 0.0403(16) 0.066(2) 0.0327(15) 0.0276(13) 0.0151(12)

loop_
_atom_type_symbol
_atom_type_description
_atom_type_scat_dispersion_real
_atom_type_scat_dispersion_imag
_atom_type_scat_source
C C 0.0137 0.0067 'International Tables Vol C Tables 4.2.6.8 and 6.1.1.4'
H H 0.0000 0.0000 'International Tables Vol C Tables 4.2.6.8 and 6.1.1.4'
Hf Hf -9.4190 3.9832 'International Tables Vol C Tables 4.2.6.8 and 6.1.1.4'
N N 0.0241 0.0134 'International Tables Vol C Tables 4.2.6.8 and 6.1.1.4'
O O 0.0389 0.0241 'International Tables Vol C Tables 4.2.6.8 and 6.1.1.4'

loop_
_geom_angle_atom_site_label_1
_geom_angle_atom_site_label_2
_geom_angle_atom_site_label_3
_geom_angle
_geom_angle_site_symmetry_1
_geom_angle_site_symmetry_3
_geom_angle_publ_flag
O002 Hf O003 95.44(7) . . ?
O002 Hf O004 89.31(7) . . ?
O002 Hf N006 80.92(6) . . ?
O002 Hf N008 100.68(6) . . ?
O002 Hf N009 87.02(7) . . ?
O003 Hf O004 137.24(6) . . ?
O003 Hf N006 148.19(6) . . ?
O003 Hf N008 69.08(6) . . ?
O003 Hf N009 77.21(6) . . ?
O004 Hf N006 74.53(6) . . ?
O004 Hf N008 68.28(6) . . ?
O004 Hf N009 145.55(6) . . ?
O005 Hf O002 161.29(7) . . ?
O005 Hf O003 96.43(7) . . ?
O005 Hf O004 91.74(7) . . ?
O005 Hf N006 81.37(6) . . ?
O005 Hf N008 97.05(7) . . ?
O005 Hf N009 81.57(7) . . ?
N008 Hf N006 142.73(6) . . ?
N008 Hf N009 145.92(6) . . ?
N009 Hf N006 71.06(6) . . ?
C00F O002 Hf 142.02(14) . . ?
C00J O003 Hf 126.57(14) . . ?
C00K O004 Hf 127.65(14) . . ?
C00L O005 Hf 140.19(14) . . ?
C00D N006 Hf 107.98(12) . . ?
C00D N006 C00E 107.13(16) . . ?
C00E N006 Hf 109.84(12) . . ?
C00S N006 Hf 115.03(13) . . ?
C00S N006 C00D 108.50(17) . . ?
C00S N006 C00E 108.08(17) . . ?
C00G N008 Hf 119.41(14) . . ?
C00G N008 C00Y 120.60(19) . . ?
C00Y N008 Hf 119.98(14) . . ?
C00O N009 Hf 124.13(15) . . ?
C00Q N009 Hf 117.28(14) . . ?
C00Q N009 C00O 117.38(19) . . ?
C00F C00B C00N 122.1(2) . . ?
C00I C00B C00F 116.9(2) . . ?
C00I C00B C00N 121.0(2) . . ?
N006 C00D H00A 109.0 . . ?
N006 C00D H00B 109.0 . . ?
H00A C00D H00B 107.8 . . ?
C00R C00D N006 113.13(17) . . ?
C00R C00D H00A 109.0 . . ?
C00R C00D H00B 109.0 . . ?
N006 C00E H00C 108.7 . . ?
N006 C00E H00D 108.7 . . ?
H00C C00E H00D 107.6 . . ?
C00H C00E N006 114.07(17) . . ?
C00H C00E H00C 108.7 . . ?
C00H C00E H00D 108.7 . . ?
O002 C00F C00B 121.08(19) . . ?
O002 C00F C00H 118.29(19) . . ?
C00H C00F C00B 120.6(2) . . ?
N008 C00G C00J 112.09(19) . . ?
N008 C00G C00M 121.4(2) . . ?
C00M C00G C00J 126.5(2) . . ?
C00F C00H C00E 122.47(19) . . ?
C00X C00H C00E 117.91(19) . . ?
C00X C00H C00F 119.6(2) . . ?
C00B C00I H00I 118.2 . . ?
C00B C00I C00T 123.6(2) . . ?
C00T C00I H00I 118.2 . . ?
O003 C00J C00G 112.69(19) . . ?
O00A C00J O003 125.6(2) . . ?
O00A C00J C00G 121.7(2) . . ?
O004 C00K C00Y 111.98(18) . . ?
O007 C00K O004 126.0(2) . . ?
O007 C00K C00Y 122.0(2) . . ?
O005 C00L C00R 117.02(19) . . ?
O005 C00L C00Z 122.5(2) . . ?
C00R C00L C00Z 120.5(2) . . ?
C00G C00M H00M 120.9 . . ?
C00G C00M C011 118.2(2) . . ?
C011 C00M H00M 120.9 . . ?
C013 C00N C00B 110.86(19) . . ?
C013 C00N C016 109.4(2) . . ?
C013 C00N C019 107.1(2) . . ?
C016 C00N C00B 110.26(19) . . ?
C016 C00N C019 107.3(2) . . ?
C019 C00N C00B 111.8(2) . . ?
N009 C00O H00O 118.5 . . ?
N009 C00O C00P 123.0(2) . . ?
C00P C00O H00O 118.5 . . ?
C00O C00P H00P 120.4 . . ?
C00O C00P C00V 119.2(2) . . ?
C00V C00P H00P 120.4 . . ?
N009 C00Q C00S 117.57(19) . . ?
N009 C00Q C00W 122.4(2) . . ?
C00W C00Q C00S 119.8(2) . . ?
C00L C00R C00D 120.3(2) . . ?
C010 C00R C00D 119.8(2) . . ?
C010 C00R C00L 119.9(2) . . ?
N006 C00S C00Q 113.77(17) . . ?
N006 C00S H00E 108.8 . . ?
N006 C00S H00F 108.8 . . ?
C00Q C00S H00E 108.8 . . ?
C00Q C00S H00F 108.8 . . ?
H00E C00S H00F 107.7 . . ?
C00I C00T C01C 123.1(2) . . ?
C00X C00T C00I 117.7(2) . . ?
C00X C00T C01C 119.2(2) . . ?
C00Y C00U H00U 120.8 . . ?
C00Y C00U C011 118.4(2) . . ?
C011 C00U H00U 120.8 . . ?
C00P C00V H00V 120.8 . . ?
C00W C00V C00P 118.3(2) . . ?
C00W C00V H00V 120.8 . . ?
C00Q C00W H00W 120.2 . . ?
C00V C00W C00Q 119.6(2) . . ?
C00V C00W H00W 120.2 . . ?
C00H C00X H00X 119.2 . . ?
C00T C00X C00H 121.5(2) . . ?
C00T C00X H00X 119.2 . . ?
N008 C00Y C00K 111.98(18) . . ?
N008 C00Y C00U 121.5(2) . . ?
C00U C00Y C00K 126.50(19) . . ?
C00L C00Z C012 121.9(2) . . ?
C015 C00Z C00L 117.0(2) . . ?
C015 C00Z C012 121.1(2) . . ?
C00R C010 H010 119.2 . . ?
C00R C010 C018 121.5(2) . . ?
C018 C010 H010 119.2 . . ?
C00M C011 H011 120.1 . . ?
C00U C011 C00M 119.8(2) . . ?
C00U C011 H011 120.1 . . ?
C00Z C012 C014 109.2(2) . . ?
C017 C012 C00Z 110.8(2) . . ?
C017 C012 C014 109.6(2) . . ?
C017 C012 C01G 107.2(3) . . ?
C01G C012 C00Z 112.0(2) . . ?
C01G C012 C014 108.1(3) . . ?
C00N C013 H01A 109.5 . . ?
C00N C013 H01B 109.5 . . ?
C00N C013 H01C 109.5 . . ?
H01A C013 H01B 109.5 . . ?
H01A C013 H01C 109.5 . . ?
H01B C013 H01C 109.5 . . ?
C012 C014 H01D 109.5 . . ?
C012 C014 H01E 109.5 . . ?
C012 C014 H01F 109.5 . . ?
H01D C014 H01E 109.5 . . ?
H01D C014 H01F 109.5 . . ?
H01E C014 H01F 109.5 . . ?
C00Z C015 H015 118.1 . . ?
C018 C015 C00Z 123.9(2) . . ?
C018 C015 H015 118.1 . . ?
C00N C016 H01G 109.5 . . ?
C00N C016 H01H 109.5 . . ?
C00N C016 H01I 109.5 . . ?
H01G C016 H01H 109.5 . . ?
H01G C016 H01I 109.5 . . ?
H01H C016 H01I 109.5 . . ?
C012 C017 H01J 109.5 . . ?
C012 C017 H01K 109.5 . . ?
C012 C017 H01L 109.5 . . ?
H01J C017 H01K 109.5 . . ?
H01J C017 H01L 109.5 . . ?
H01K C017 H01L 109.5 . . ?
C010 C018 C015 117.1(2) . . ?
C010 C018 C01B 120.0(2) . . ?
C015 C018 C01B 122.9(2) . . ?
C00N C019 H01M 109.5 . . ?
C00N C019 H01N 109.5 . . ?
C00N C019 H01O 109.5 . . ?
H01M C019 H01N 109.5 . . ?
H01M C019 H01O 109.5 . . ?
H01N C019 H01O 109.5 . . ?
H01P C01A H01Q 109.5 . . ?
H01P C01A H01R 109.5 . . ?
H01Q C01A H01R 109.5 . . ?
C01C C01A H01P 109.5 . . ?
C01C C01A H01Q 109.5 . . ?
C01C C01A H01R 109.5 . . ?
C018 C01B C01E 109.1(2) . . ?
C01D C01B C018 112.4(2) . . ?
C01D C01B C01E 107.3(3) . . ?
C01F C01B C018 109.4(3) . . ?
C01F C01B C01D 109.4(3) . . ?
C01F C01B C01E 109.1(3) . . ?
C00T C01C C01I 109.4(3) . . ?
C01A C01C C00T 109.8(2) . . ?
C01A C01C C01H 112.5(3) . . ?
C01A C01C C01I 107.0(3) . . ?
C01H C01C C00T 111.7(2) . . ?
C01H C01C C01I 106.3(3) . . ?
C01B C01D H01S 109.5 . . ?
C01B C01D H01T 109.5 . . ?
C01B C01D H01U 109.5 . . ?
H01S C01D H01T 109.5 . . ?
H01S C01D H01U 109.5 . . ?
H01T C01D H01U 109.5 . . ?
C01B C01E H01V 109.5 . . ?
C01B C01E H01W 109.5 . . ?
C01B C01E H01X 109.5 . . ?
H01V C01E H01W 109.5 . . ?
H01V C01E H01X 109.5 . . ?
H01W C01E H01X 109.5 . . ?
C01B C01F H01Y 109.5 . . ?
C01B C01F H 109.5 . . ?
C01B C01F HA 109.5 . . ?
H01Y C01F H 109.5 . . ?
H01Y C01F HA 109.5 . . ?
H C01F HA 109.5 . . ?
C012 C01G H01Z 109.5 . . ?
C012 C01G HB 109.5 . . ?
C012 C01G HC 109.5 . . ?
H01Z C01G HB 109.5 . . ?
H01Z C01G HC 109.5 . . ?
HB C01G HC 109.5 . . ?
C01C C01H H01 109.5 . . ?
C01C C01H HD 109.5 . . ?
C01C C01H HE 109.5 . . ?
H01 C01H HD 109.5 . . ?
H01 C01H HE 109.5 . . ?
HD C01H HE 109.5 . . ?
C01C C01I H1 109.5 . . ?
C01C C01I HG 109.5 . . ?
C01C C01I HH 109.5 . . ?
H1 C01I HG 109.5 . . ?
H1 C01I HH 109.5 . . ?
HG C01I HH 109.5 . . ?

loop_
_geom_bond_atom_site_label_1
_geom_bond_atom_site_label_2
_geom_bond_distance
_geom_bond_site_symmetry_2
_geom_bond_publ_flag
Hf O002 1.9810(16) . ?
Hf O003 2.1277(16) . ?
Hf O004 2.1425(16) . ?
Hf O005 1.9753(16) . ?
Hf N006 2.3989(18) . ?
Hf N008 2.2937(18) . ?
Hf N009 2.3965(18) . ?
O002 C00F 1.348(3) . ?
O003 C00J 1.306(3) . ?
O004 C00K 1.294(3) . ?
O005 C00L 1.357(3) . ?
N006 C00D 1.508(3) . ?
N006 C00E 1.513(3) . ?
N006 C00S 1.484(3) . ?
O007 C00K 1.224(3) . ?
N008 C00G 1.335(3) . ?
N008 C00Y 1.339(3) . ?
N009 C00O 1.352(3) . ?
N009 C00Q 1.350(3) . ?
O00A C00J 1.215(3) . ?
C00B C00F 1.415(3) . ?
C00B C00I 1.396(3) . ?
C00B C00N 1.539(3) . ?
C00D H00A 0.9900 . ?
C00D H00B 0.9900 . ?
C00D C00R 1.505(3) . ?
C00E H00C 0.9900 . ?
C00E H00D 0.9900 . ?
C00E C00H 1.505(3) . ?
C00F C00H 1.408(3) . ?
C00G C00J 1.504(3) . ?
C00G C00M 1.390(3) . ?
C00H C00X 1.391(3) . ?
C00I H00I 0.9500 . ?
C00I C00T 1.400(3) . ?
C00K C00Y 1.505(3) . ?
C00L C00R 1.405(3) . ?
C00L C00Z 1.409(3) . ?
C00M H00M 0.9500 . ?
C00M C011 1.395(3) . ?
C00N C013 1.528(3) . ?
C00N C016 1.531(4) . ?
C00N C019 1.536(4) . ?
C00O H00O 0.9500 . ?
C00O C00P 1.381(3) . ?
C00P H00P 0.9500 . ?
C00P C00V 1.390(4) . ?
C00Q C00S 1.495(3) . ?
C00Q C00W 1.391(3) . ?
C00R C010 1.391(3) . ?
C00S H00E 0.9900 . ?
C00S H00F 0.9900 . ?
C00T C00X 1.387(3) . ?
C00T C01C 1.533(4) . ?
C00U H00U 0.9500 . ?
C00U C00Y 1.385(3) . ?
C00U C011 1.389(3) . ?
C00V H00V 0.9500 . ?
C00V C00W 1.380(3) . ?
C00W H00W 0.9500 . ?
C00X H00X 0.9500 . ?
C00Z C012 1.539(3) . ?
C00Z C015 1.400(3) . ?
C010 H010 0.9500 . ?
C010 C018 1.395(3) . ?
C011 H011 0.9500 . ?
C012 C014 1.544(4) . ?
C012 C017 1.534(4) . ?
C012 C01G 1.534(4) . ?
C013 H01A 0.9800 . ?
C013 H01B 0.9800 . ?
C013 H01C 0.9800 . ?
C014 H01D 0.9800 . ?
C014 H01E 0.9800 . ?
C014 H01F 0.9800 . ?
C015 H015 0.9500 . ?
C015 C018 1.397(3) . ?
C016 H01G 0.9800 . ?
C016 H01H 0.9800 . ?
C016 H01I 0.9800 . ?
C017 H01J 0.9800 . ?
C017 H01K 0.9800 . ?
C017 H01L 0.9800 . ?
C018 C01B 1.536(4) . ?
C019 H01M 0.9800 . ?
C019 H01N 0.9800 . ?
C019 H01O 0.9800 . ?
C01A H01P 0.9800 . ?
C01A H01Q 0.9800 . ?
C01A H01R 0.9800 . ?
C01A C01C 1.509(4) . ?
C01B C01D 1.531(4) . ?
C01B C01E 1.539(5) . ?
C01B C01F 1.530(5) . ?
C01C C01H 1.510(4) . ?
C01C C01I 1.582(6) . ?
C01D H01S 0.9800 . ?
C01D H01T 0.9800 . ?
C01D H01U 0.9800 . ?
C01E H01V 0.9800 . ?
C01E H01W 0.9800 . ?
C01E H01X 0.9800 . ?
C01F H01Y 0.9800 . ?
C01F H 0.9800 . ?
C01F HA 0.9800 . ?
C01G H01Z 0.9800 . ?
C01G HB 0.9800 . ?
C01G HC 0.9800 . ?
C01H H01 0.9800 . ?
C01H HD 0.9800 . ?
C01H HE 0.9800 . ?
C01I H1 0.9800 . ?
C01I HG 0.9800 . ?
C01I HH 0.9800 . ?

loop_
_geom_torsion_atom_site_label_1
_geom_torsion_atom_site_label_2
_geom_torsion_atom_site_label_3
_geom_torsion_atom_site_label_4
_geom_torsion
_geom_torsion_site_symmetry_1
_geom_torsion_site_symmetry_2
_geom_torsion_site_symmetry_3
_geom_torsion_site_symmetry_4
_geom_torsion_publ_flag
Hf O002 C00F C00B -153.65(18) . . . . ?
Hf O002 C00F C00H 25.9(3) . . . . ?
Hf O003 C00J O00A 178.3(2) . . . . ?
Hf O003 C00J C00G -2.1(3) . . . . ?
Hf O004 C00K O007 174.81(18) . . . . ?
Hf O004 C00K C00Y -4.0(3) . . . . ?
Hf O005 C00L C00R -36.9(3) . . . . ?
Hf O005 C00L C00Z 142.5(2) . . . . ?
Hf N006 C00D C00R -69.45(19) . . . . ?
Hf N006 C00E C00H 65.90(19) . . . . ?
Hf N006 C00S C00Q 17.2(2) . . . . ?
Hf N008 C00G C00J 3.7(3) . . . . ?
Hf N008 C00G C00M -176.86(17) . . . . ?
Hf N008 C00Y C00K -2.5(2) . . . . ?
Hf N008 C00Y C00U 178.52(16) . . . . ?
Hf N009 C00O C00P 164.45(19) . . . . ?
Hf N009 C00Q C00S 23.2(3) . . . . ?
Hf N009 C00Q C00W -163.00(18) . . . . ?
O002 C00F C00H C00E 1.2(3) . . . . ?
O002 C00F C00H C00X 179.2(2) . . . . ?
O004 C00K C00Y N008 3.8(3) . . . . ?
O004 C00K C00Y C00U -177.2(2) . . . . ?
O005 C00L C00R C00D -3.3(3) . . . . ?
O005 C00L C00R C010 177.2(2) . . . . ?
O005 C00L C00Z C012 2.3(4) . . . . ?
O005 C00L C00Z C015 -176.6(2) . . . . ?
N006 C00D C00R C00L 58.8(3) . . . . ?
N006 C00D C00R C010 -121.7(2) . . . . ?
N006 C00E C00H C00F -50.0(3) . . . . ?
N006 C00E C00H C00X 131.8(2) . . . . ?
O007 C00K C00Y N008 -175.0(2) . . . . ?
O007 C00K C00Y C00U 3.9(4) . . . . ?
N008 C00G C00J O003 -1.3(3) . . . . ?
N008 C00G C00J O00A 178.4(3) . . . . ?
N008 C00G C00M C011 -2.1(4) . . . . ?
N009 C00O C00P C00V -1.3(4) . . . . ?
N009 C00Q C00S N006 -26.9(3) . . . . ?
N009 C00Q C00W C00V -3.4(4) . . . . ?
C00B C00F C00H C00E -179.3(2) . . . . ?
C00B C00F C00H C00X -1.2(3) . . . . ?
C00B C00I C00T C00X -1.7(4) . . . . ?
C00B C00I C00T C01C 176.9(3) . . . . ?
C00D N006 C00E C00H -177.07(17) . . . . ?
C00D N006 C00S C00Q -103.8(2) . . . . ?
C00D C00R C010 C018 -179.6(2) . . . . ?
C00E N006 C00D C00R 172.30(17) . . . . ?
C00E N006 C00S C00Q 140.32(19) . . . . ?
C00E C00H C00X C00T 176.5(2) . . . . ?
C00F C00B C00I C00T -1.1(4) . . . . ?
C00F C00B C00N C013 -63.5(3) . . . . ?
C00F C00B C00N C016 57.7(3) . . . . ?
C00F C00B C00N C019 177.0(2) . . . . ?
C00F C00H C00X C00T -1.7(4) . . . . ?
C00G N008 C00Y C00K 178.4(2) . . . . ?
C00G N008 C00Y C00U -0.6(3) . . . . ?
C00G C00M C011 C00U 0.3(4) . . . . ?
C00I C00B C00F O002 -177.9(2) . . . . ?
C00I C00B C00F C00H 2.5(3) . . . . ?
C00I C00B C00N C013 117.9(3) . . . . ?
C00I C00B C00N C016 -120.8(3) . . . . ?
C00I C00B C00N C019 -1.5(3) . . . . ?
C00I C00T C00X C00H 3.1(4) . . . . ?
C00I C00T C01C C01A 120.8(3) . . . . ?
C00I C00T C01C C01H -4.8(5) . . . . ?
C00I C00T C01C C01I -122.1(3) . . . . ?
C00J C00G C00M C011 177.2(2) . . . . ?
C00L C00R C010 C018 -0.1(4) . . . . ?
C00L C00Z C012 C014 -65.5(3) . . . . ?
C00L C00Z C012 C017 55.3(3) . . . . ?
C00L C00Z C012 C01G 174.9(3) . . . . ?
C00L C00Z C015 C018 -1.2(4) . . . . ?
C00M C00G C00J O003 179.4(2) . . . . ?
C00M C00G C00J O00A -1.0(4) . . . . ?
C00N C00B C00F O002 3.5(3) . . . . ?
C00N C00B C00F C00H -176.1(2) . . . . ?
C00N C00B C00I C00T 177.5(2) . . . . ?
C00O N009 C00Q C00S -168.9(2) . . . . ?
C00O N009 C00Q C00W 4.9(3) . . . . ?
C00O C00P C00V C00W 2.9(4) . . . . ?
C00P C00V C00W C00Q -0.7(4) . . . . ?
C00Q N009 C00O C00P -2.6(4) . . . . ?
C00R C00L C00Z C012 -178.4(2) . . . . ?
C00R C00L C00Z C015 2.7(3) . . . . ?
C00R C010 C018 C015 1.5(4) . . . . ?
C00R C010 C018 C01B -179.4(2) . . . . ?
C00S N006 C00D C00R 55.8(2) . . . . ?
C00S N006 C00E C00H -60.3(2) . . . . ?
C00S C00Q C00W C00V 170.3(2) . . . . ?
C00W C00Q C00S N006 159.2(2) . . . . ?
C00X C00T C01C C01A -60.6(4) . . . . ?
C00X C00T C01C C01H 173.8(3) . . . . ?
C00X C00T C01C C01I 56.5(3) . . . . ?
C00Y N008 C00G C00J -177.1(2) . . . . ?
C00Y N008 C00G C00M 2.3(3) . . . . ?
C00Y C00U C011 C00M 1.3(4) . . . . ?
C00Z C00L C00R C00D 177.4(2) . . . . ?
C00Z C00L C00R C010 -2.1(3) . . . . ?
C00Z C015 C018 C010 -0.9(4) . . . . ?
C00Z C015 C018 C01B -179.9(3) . . . . ?
C010 C018 C01B C01D 170.7(3) . . . . ?
C010 C018 C01B C01E 51.8(4) . . . . ?
C010 C018 C01B C01F -67.5(4) . . . . ?
C011 C00U C00Y N008 -1.2(3) . . . . ?
C011 C00U C00Y C00K 180.0(2) . . . . ?
C012 C00Z C015 C018 179.9(2) . . . . ?
C015 C00Z C012 C014 113.4(3) . . . . ?
C015 C00Z C012 C017 -125.8(3) . . . . ?
C015 C00Z C012 C01G -6.3(4) . . . . ?
C015 C018 C01B C01D -10.3(4) . . . . ?
C015 C018 C01B C01E -129.3(3) . . . . ?
C015 C018 C01B C01F 111.5(3) . . . . ?
C01C C00T C00X C00H -175.6(3) . . . . ?

loop_
_smtbx_masks_void_nr
_smtbx_masks_void_average_x
_smtbx_masks_void_average_y
_smtbx_masks_void_average_z
_smtbx_masks_void_volume
_smtbx_masks_void_count_electrons
_smtbx_masks_void_content
1 0.000 0.000 0.500 82.6 21.3 '2 H2O'
2 0.000 0.500 0.000 242.3 26.1 '2 C6H14'
